data_4083793
loop_
_publ_author_name
'Blanco, Fawn N.'
'Hagopian, Laura E.'
'McNamara, William R.'
'Golen, James A.'
'Rheingold, Arnold L.'
'Nataro, Chip'

_publ_section_title
;
 Anodic Electrochemistry of Free and Coordinated
 1,1&#x2018;-Bis(di-tert-butylphosphino)ferrocene
;
_journal_issue 18
_journal_name_full Organometallics
_journal_page_first 4292
_journal_paper_doi 10.1021/om051011+
_journal_volume 25
_journal_year 2006
_chemical_formula_sum 'C27 H46 B2 Cl2 F8 Fe O0 P2 Se2'
_chemical_formula_weight 890.87
_chemical_name_systematic
; 

 ? 

;
_space_group_IT_number 19
_symmetry_cell_setting orthorhombic
_symmetry_space_group_name_Hall 'P 2ac 2ab'
_symmetry_space_group_name_H-M 'P 21 21 21'
_atom_sites_solution_hydrogens geom
_atom_sites_solution_primary direct
_atom_sites_solution_secondary difmap
_audit_creation_method SHELXL-97
_cell_angle_alpha 90.00
_cell_angle_beta 90.00
_cell_angle_gamma 90.00
_cell_formula_units_Z 4
_cell_length_a 12.0758(13)
_cell_length_b 15.8867(17)
_cell_length_c 18.513(2)
_cell_measurement_reflns_used 6872
_cell_measurement_temperature 213(2)
_cell_measurement_theta_max 28.00
_cell_measurement_theta_min 2.39
_cell_volume 3551.6(7)
_computing_cell_refinement 'Bruker SMART'
_computing_data_collection 'Bruker SMART'
_computing_data_reduction 'Bruker SAINT'
_computing_molecular_graphics 'Bruker SHELXTL'
_computing_publication_material 'Bruker SHELXTL'
_computing_structure_refinement 'SHELXL-97 (Sheldrick, 1997)'
_computing_structure_solution 'SHELXS-97 (Sheldrick, 1990)'
_diffrn_ambient_temperature 213(2)
_diffrn_measured_fraction_theta_full 0.970
_diffrn_measured_fraction_theta_max 0.970
_diffrn_measurement_device_type 'CCD area detector'
_diffrn_measurement_method 'phi and omega scans'
_diffrn_radiation_monochromator graphite
_diffrn_radiation_source 'fine-focus sealed tube'
_diffrn_radiation_type MoK\a
_diffrn_radiation_wavelength 0.71073
_diffrn_reflns_av_R_equivalents 0.0357
_diffrn_reflns_av_sigmaI/netI 0.0491
_diffrn_reflns_limit_h_max 15
_diffrn_reflns_limit_h_min -15
_diffrn_reflns_limit_k_max 20
_diffrn_reflns_limit_k_min -21
_diffrn_reflns_limit_l_max 22
_diffrn_reflns_limit_l_min -24
_diffrn_reflns_number 26327
_diffrn_reflns_theta_full 28.12
_diffrn_reflns_theta_max 28.12
_diffrn_reflns_theta_min 1.69
_exptl_absorpt_coefficient_mu 2.776
_exptl_absorpt_correction_type none
_exptl_crystal_density_diffrn 1.666
_exptl_crystal_density_meas 0
_exptl_crystal_density_method 'not measured'
_exptl_crystal_F_000 1792
_refine_diff_density_max 0.853
_refine_diff_density_min -0.711
_refine_diff_density_rms 0.077
_refine_ls_abs_structure_details 'Flack H D (1983), Acta Cryst. A39, 876-881'
_refine_ls_abs_structure_Flack 0.015(7)
_refine_ls_extinction_method none
_refine_ls_goodness_of_fit_ref 1.072
_refine_ls_hydrogen_treatment mixed
_refine_ls_matrix_type full
_refine_ls_number_parameters 397
_refine_ls_number_reflns 8166
_refine_ls_number_restraints 0
_refine_ls_restrained_S_all 1.072
_refine_ls_R_factor_all 0.0406
_refine_ls_R_factor_gt 0.0347
_refine_ls_shift/su_max 0.331
_refine_ls_shift/su_mean 0.012
_refine_ls_structure_factor_coef Fsqd
_refine_ls_weighting_details 'calc w=1/[\s^2^(Fo^2^)+(0.0465P)^2^+0.0000P] where P=(Fo^2^+2Fc^2^)/3'
_refine_ls_weighting_scheme calc
_refine_ls_wR_factor_gt 0.0897
_refine_ls_wR_factor_ref 0.0922
_reflns_number_gt 7208
_reflns_number_total 8166
_reflns_threshold_expression >2sigma(I)
_cod_data_source_file om051011%2Bsi20060522_052212.cif
_cod_data_source_block chip7
_cod_depositor_comments
;
The following automatic conversions were performed:

'_symmetry_cell_setting' value 'Orthorhombic' changed to
'orthorhombic' according to
/usr/data/users/saulius/automatic-downloads/retrospective/ACS/lib/dictionaries/cif_core.dic
dictionary named 'cif_core.dic' version 2.4.2 from 2011-04-26.

Automatic conversion script
Id: cif_fix_values 2281 2013-09-26 08:29:07Z andrius 
;
_cod_original_cell_volume 3551.7(7)
_cod_original_sg_symbol_H-M P2(1)2(1)2(1)
_cod_database_code 4083793

loop_
_symmetry_equiv_pos_as_xyz
'x, y, z'
'-x+1/2, -y, z+1/2'
'-x, y+1/2, -z+1/2'
'x+1/2, -y+1/2, -z'

loop_
_atom_site_label
_atom_site_type_symbol
_atom_site_fract_x
_atom_site_fract_y
_atom_site_fract_z
_atom_site_U_iso_or_equiv
_atom_site_adp_type
_atom_site_occupancy
_atom_site_symmetry_multiplicity
_atom_site_calc_flag
_atom_site_refinement_flags
Se1 Se 0.14816(3) 0.85324(2) 0.901267(18) 0.02693(9) Uani 1 1 d .
Se2 Se 0.34088(3) 0.84726(2) 0.908417(17) 0.02730(9) Uani 1 1 d .
Fe1 Fe 0.25480(4) 0.85722(2) 0.69139(2) 0.02262(10) Uani 1 1 d .
P1 P 0.10706(7) 0.96203(5) 0.82565(4) 0.02189(17) Uani 1 1 d .
P2 P 0.39481(7) 0.74857(5) 0.82688(4) 0.02174(17) Uani 1 1 d .
Cl1 Cl 0.57561(14) 1.04778(9) 0.89630(7) 0.0744(4) Uani 1 1 d .
Cl2 Cl 0.48820(11) 1.16349(9) 1.00296(8) 0.0741(4) Uani 1 1 d .
F1 F -0.1828(6) 1.2188(3) 1.0991(5) 0.265(5) Uani 1 1 d .
F2 F -0.0633(2) 1.1189(2) 1.09444(16) 0.0858(10) Uani 1 1 d .
F3 F -0.1859(3) 1.1356(5) 1.0126(2) 0.221(4) Uani 1 1 d .
F4 F -0.2447(3) 1.0987(2) 1.1204(2) 0.0934(11) Uani 1 1 d .
F5 F -0.0471(3) 0.58908(16) 0.94434(16) 0.0733(9) Uani 1 1 d .
F6 F -0.0375(3) 0.73009(16) 0.94592(14) 0.0722(9) Uani 1 1 d .
F7 F -0.1812(3) 0.6634(2) 0.8934(2) 0.0945(11) Uani 1 1 d .
F8 F -0.0132(2) 0.66022(17) 0.84168(13) 0.0625(7) Uani 1 1 d .
C1 C 0.3204(3) 0.75581(19) 0.74272(17) 0.0227(7) Uani 1 1 d .
C2 C 0.2023(3) 0.7459(2) 0.7353(2) 0.0261(7) Uani 1 1 d .
H2A H 0.1485 0.7394 0.7752 0.031 Uiso 1 1 calc R
C3 C 0.1771(3) 0.7467(2) 0.6602(2) 0.0320(8) Uani 1 1 d .
H3A H 0.1021 0.7423 0.6388 0.038 Uiso 1 1 calc R
C4 C 0.2764(3) 0.7568(2) 0.62150(18) 0.0322(8) Uani 1 1 d .
H4A H 0.2824 0.7612 0.5683 0.039 Uiso 1 1 calc R
C5 C 0.3658(3) 0.76278(19) 0.67059(17) 0.0282(7) Uani 1 1 d .
H5A H 0.4449 0.7699 0.6579 0.034 Uiso 1 1 calc R
C6 C 0.1875(3) 0.95824(19) 0.74458(18) 0.0224(7) Uani 1 1 d .
C7 C 0.3068(3) 0.9648(2) 0.7413(2) 0.0270(8) Uani 1 1 d .
H7A H 0.3575 0.9679 0.7833 0.032 Uiso 1 1 calc R
C8 C 0.3388(3) 0.9668(2) 0.6669(2) 0.0328(8) Uani 1 1 d .
H8A H 0.4156 0.9706 0.6485 0.039 Uiso 1 1 calc R
C9 C 0.2413(4) 0.9609(2) 0.62393(19) 0.0359(8) Uani 1 1 d .
H9A H 0.2389 0.9593 0.5705 0.043 Uiso 1 1 calc R
C10 C 0.1483(3) 0.95546(19) 0.67065(18) 0.0295(7) Uani 1 1 d .
H10A H 0.0701 0.9502 0.6553 0.035 Uiso 1 1 calc R
C11 C -0.0433(3) 0.9394(2) 0.8074(2) 0.0290(7) Uani 1 1 d .
C12 C -0.0530(3) 0.8571(2) 0.7634(2) 0.0364(8) Uani 1 1 d .
H12A H -0.1304 0.8453 0.7537 0.055 Uiso 1 1 calc R
H12B H -0.0210 0.8111 0.7907 0.055 Uiso 1 1 calc R
H12C H -0.0136 0.8633 0.7180 0.055 Uiso 1 1 calc R
C13 C -0.1073(3) 0.9263(2) 0.8784(2) 0.0432(10) Uani 1 1 d .
H13A H -0.1845 0.9147 0.8676 0.065 Uiso 1 1 calc R
H13B H -0.1022 0.9768 0.9076 0.065 Uiso 1 1 calc R
H13C H -0.0757 0.8793 0.9046 0.065 Uiso 1 1 calc R
C14 C -0.0946(3) 1.0129(2) 0.7650(2) 0.0392(9) Uani 1 1 d .
H14A H -0.1721 1.0010 0.7555 0.059 Uiso 1 1 calc R
H14B H -0.0556 1.0199 0.7196 0.059 Uiso 1 1 calc R
H14C H -0.0887 1.0642 0.7932 0.059 Uiso 1 1 calc R
C15 C 0.1365(3) 1.0657(2) 0.87097(19) 0.0278(7) Uani 1 1 d .
C16 C 0.0580(4) 1.0818(3) 0.9347(2) 0.0457(11) Uani 1 1 d .
H16A H 0.0756 1.1357 0.9566 0.069 Uiso 1 1 calc R
H16B H 0.0667 1.0375 0.9703 0.069 Uiso 1 1 calc R
H16C H -0.0179 1.0826 0.9176 0.069 Uiso 1 1 calc R
C17 C 0.1252(3) 1.1371(2) 0.8147(2) 0.0364(8) Uani 1 1 d .
H17A H 0.1404 1.1908 0.8377 0.055 Uiso 1 1 calc R
H17B H 0.0505 1.1374 0.7954 0.055 Uiso 1 1 calc R
H17C H 0.1775 1.1280 0.7758 0.055 Uiso 1 1 calc R
C18 C 0.2556(4) 1.0656(2) 0.9001(2) 0.0387(8) Uani 1 1 d .
H18A H 0.2709 1.1191 0.9233 0.058 Uiso 1 1 calc R
H18B H 0.3070 1.0572 0.8605 0.058 Uiso 1 1 calc R
H18C H 0.2641 1.0205 0.9349 0.058 Uiso 1 1 calc R
C19 C 0.5456(3) 0.7770(2) 0.81651(19) 0.0291(7) Uani 1 1 d .
C20 C 0.5563(3) 0.8606(2) 0.7768(2) 0.0344(8) Uani 1 1 d .
H20A H 0.6340 0.8748 0.7716 0.052 Uiso 1 1 calc R
H20B H 0.5190 0.9043 0.8040 0.052 Uiso 1 1 calc R
H20C H 0.5228 0.8557 0.7293 0.052 Uiso 1 1 calc R
C21 C 0.5988(3) 0.7872(2) 0.8930(2) 0.0397(9) Uani 1 1 d .
H21A H 0.6764 0.8020 0.8879 0.059 Uiso 1 1 calc R
H21B H 0.5925 0.7347 0.9194 0.059 Uiso 1 1 calc R
H21C H 0.5606 0.8314 0.9193 0.059 Uiso 1 1 calc R
C22 C 0.6067(3) 0.7067(2) 0.7755(2) 0.0386(9) Uani 1 1 d .
H22A H 0.6842 0.7217 0.7702 0.058 Uiso 1 1 calc R
H22B H 0.5738 0.6996 0.7281 0.058 Uiso 1 1 calc R
H22C H 0.6008 0.6544 0.8023 0.058 Uiso 1 1 calc R
C23 C 0.3681(3) 0.63978(19) 0.86339(18) 0.0264(7) Uani 1 1 d .
C24 C 0.4502(4) 0.6169(2) 0.9239(2) 0.0353(9) Uani 1 1 d .
H24A H 0.4341 0.5607 0.9416 0.053 Uiso 1 1 calc R
H24B H 0.4430 0.6569 0.9632 0.053 Uiso 1 1 calc R
H24C H 0.5252 0.6186 0.9052 0.053 Uiso 1 1 calc R
C25 C 0.3793(3) 0.57726(19) 0.7998(2) 0.0323(8) Uani 1 1 d .
H25A H 0.3657 0.5205 0.8169 0.048 Uiso 1 1 calc R
H25B H 0.4534 0.5808 0.7798 0.048 Uiso 1 1 calc R
H25C H 0.3256 0.5913 0.7627 0.048 Uiso 1 1 calc R
C26 C 0.2509(4) 0.6359(2) 0.8943(2) 0.0405(9) Uani 1 1 d .
H26A H 0.2368 0.5799 0.9132 0.061 Uiso 1 1 calc R
H26B H 0.1978 0.6485 0.8565 0.061 Uiso 1 1 calc R
H26C H 0.2435 0.6768 0.9330 0.061 Uiso 1 1 calc R
C27 C 0.5669(4) 1.0732(3) 0.9892(3) 0.0556(12) Uani 1 1 d .
H27A H 0.5333 1.0261 1.0155 0.067 Uiso 1 1 calc R
H27B H 0.6416 1.0820 1.0085 0.067 Uiso 1 1 calc R
B1 B -0.0711(4) 0.6613(2) 0.9057(2) 0.0329(9) Uani 1 1 d .
B2 B -0.1697(4) 1.1416(3) 1.0814(3) 0.0465(11) Uani 1 1 d .

loop_
_atom_site_aniso_label
_atom_site_aniso_U_11
_atom_site_aniso_U_22
_atom_site_aniso_U_33
_atom_site_aniso_U_23
_atom_site_aniso_U_13
_atom_site_aniso_U_12
Se1 0.02519(18) 0.02970(16) 0.02591(17) 0.00794(14) 0.00400(14) 0.00459(14)
Se2 0.02624(17) 0.03029(16) 0.02536(17) -0.00469(14) -0.00528(15) 0.00689(15)
Fe1 0.0267(2) 0.02102(19) 0.0201(2) 0.00153(16) 0.0000(2) 0.0006(2)
P1 0.0190(4) 0.0235(4) 0.0232(4) 0.0028(3) 0.0009(4) 0.0018(3)
P2 0.0205(4) 0.0217(4) 0.0230(4) 0.0004(3) -0.0017(3) 0.0024(3)
Cl1 0.0918(11) 0.0680(8) 0.0636(8) -0.0212(7) 0.0092(8) -0.0153(7)
Cl2 0.0613(8) 0.0791(8) 0.0817(10) -0.0204(8) 0.0097(7) 0.0030(7)
F1 0.249(7) 0.052(2) 0.494(13) 0.035(4) 0.218(8) 0.028(3)
F2 0.0514(18) 0.148(3) 0.0577(18) 0.0069(19) -0.0156(15) 0.0106(19)
F3 0.054(2) 0.549(12) 0.060(2) 0.024(5) -0.0194(19) -0.022(4)
F4 0.065(2) 0.115(3) 0.100(2) 0.053(2) 0.008(2) -0.007(2)
F5 0.120(3) 0.0428(13) 0.0571(17) 0.0099(13) -0.0137(18) 0.0159(16)
F6 0.118(3) 0.0527(15) 0.0462(15) -0.0213(12) 0.0279(17) -0.0436(17)
F7 0.0438(17) 0.113(3) 0.127(3) -0.011(2) -0.0096(19) 0.0164(18)
F8 0.079(2) 0.0745(17) 0.0337(13) -0.0102(13) 0.0077(13) 0.0053(16)
C1 0.0234(17) 0.0208(14) 0.0238(16) -0.0004(13) 0.0011(14) -0.0002(13)
C2 0.0287(18) 0.0200(14) 0.0297(18) 0.0049(14) -0.0059(15) -0.0036(13)
C3 0.036(2) 0.0252(16) 0.0346(19) -0.0025(14) -0.0113(17) -0.0052(16)
C4 0.048(2) 0.0274(15) 0.0212(16) -0.0021(14) -0.0061(16) 0.0026(16)
C5 0.034(2) 0.0228(14) 0.0276(17) -0.0018(13) 0.0023(15) 0.0032(14)
C6 0.0213(16) 0.0205(14) 0.0256(17) 0.0019(13) 0.0030(14) 0.0019(13)
C7 0.0285(19) 0.0206(15) 0.0318(19) 0.0015(14) 0.0029(15) -0.0022(14)
C8 0.037(2) 0.0250(15) 0.036(2) 0.0057(14) 0.0128(18) -0.0017(16)
C9 0.052(2) 0.0298(15) 0.0257(17) 0.0082(13) 0.0068(19) 0.004(2)
C10 0.036(2) 0.0257(15) 0.0269(17) 0.0062(14) 0.0016(17) 0.0023(15)
C11 0.0192(16) 0.0289(16) 0.039(2) 0.0037(15) -0.0038(16) 0.0025(14)
C12 0.0263(19) 0.0349(19) 0.048(2) 0.0035(18) -0.0082(17) -0.0063(16)
C13 0.0274(19) 0.044(2) 0.058(3) 0.0073(19) 0.013(2) -0.0055(18)
C14 0.027(2) 0.0332(18) 0.057(2) 0.0066(17) -0.0074(19) 0.0094(16)
C15 0.0287(19) 0.0240(15) 0.0308(18) -0.0024(14) 0.0039(15) -0.0003(14)
C16 0.055(3) 0.041(2) 0.041(2) -0.0081(18) 0.018(2) 0.002(2)
C17 0.041(2) 0.0284(16) 0.039(2) 0.0012(15) -0.0005(18) -0.0031(16)
C18 0.035(2) 0.0397(18) 0.041(2) -0.0121(16) -0.006(2) 0.0069(18)
C19 0.0202(17) 0.0350(17) 0.0321(19) -0.0023(15) -0.0005(15) 0.0013(14)
C20 0.0248(18) 0.0327(18) 0.046(2) 0.0019(17) -0.0022(16) -0.0049(15)
C21 0.031(2) 0.043(2) 0.046(2) -0.0037(18) -0.0106(19) -0.0004(17)
C22 0.031(2) 0.0319(17) 0.053(2) -0.0030(17) 0.0091(19) 0.0078(16)
C23 0.0303(19) 0.0220(14) 0.0270(17) 0.0040(13) -0.0052(14) 0.0036(14)
C24 0.050(2) 0.0264(16) 0.0292(19) 0.0045(15) -0.0091(18) 0.0070(16)
C25 0.041(2) 0.0236(15) 0.0318(18) 0.0003(14) -0.0036(17) -0.0023(15)
C26 0.039(2) 0.0330(17) 0.049(2) 0.0152(16) 0.006(2) 0.0001(19)
C27 0.059(3) 0.057(3) 0.050(3) -0.004(2) -0.011(2) -0.008(2)
B1 0.037(2) 0.0296(18) 0.032(2) -0.0030(18) 0.0019(19) 0.0014(18)
B2 0.046(3) 0.047(3) 0.046(3) 0.012(2) -0.002(2) 0.005(2)

loop_
_atom_type_symbol
_atom_type_description
_atom_type_scat_dispersion_real
_atom_type_scat_dispersion_imag
_atom_type_scat_source
C C 0.0033 0.0016 'International Tables Vol C Tables 4.2.6.8 and 6.1.1.4'
H H 0.0000 0.0000 'International Tables Vol C Tables 4.2.6.8 and 6.1.1.4'
O O 0.0106 0.0060 'International Tables Vol C Tables 4.2.6.8 and 6.1.1.4'
Fe Fe 0.3463 0.8444 'International Tables Vol C Tables 4.2.6.8 and 6.1.1.4'
P P 0.1023 0.0942 'International Tables Vol C Tables 4.2.6.8 and 6.1.1.4'
Se Se -0.0929 2.2259 'International Tables Vol C Tables 4.2.6.8 and 6.1.1.4'
Cl Cl 0.1484 0.1585 'International Tables Vol C Tables 4.2.6.8 and 6.1.1.4'
B B 0.0013 0.0007 'International Tables Vol C Tables 4.2.6.8 and 6.1.1.4'
F F 0.0171 0.0103 'International Tables Vol C Tables 4.2.6.8 and 6.1.1.4'

loop_
_geom_angle_atom_site_label_1
_geom_angle_atom_site_label_2
_geom_angle_atom_site_label_3
_geom_angle
P1 Se1 Se2 106.44(3)
P2 Se2 Se1 106.04(3)
C1 Fe1 C7 109.41(13)
C1 Fe1 C2 41.39(13)
C7 Fe1 C2 129.69(16)
C1 Fe1 C5 41.57(13)
C7 Fe1 C5 119.80(14)
C2 Fe1 C5 69.18(14)
C1 Fe1 C6 123.41(14)
C7 Fe1 C6 41.36(13)
C2 Fe1 C6 111.27(13)
C5 Fe1 C6 157.33(14)
C1 Fe1 C10 158.79(13)
C7 Fe1 C10 69.01(14)
C2 Fe1 C10 122.38(14)
C5 Fe1 C10 158.29(14)
C6 Fe1 C10 41.29(13)
C1 Fe1 C8 125.44(15)
C7 Fe1 C8 40.78(14)
C2 Fe1 C8 165.36(15)
C5 Fe1 C8 104.76(14)
C6 Fe1 C8 68.91(14)
C10 Fe1 C8 68.09(14)
C1 Fe1 C4 68.43(13)
C7 Fe1 C4 152.76(15)
C2 Fe1 C4 67.76(14)
C5 Fe1 C4 40.18(14)
C6 Fe1 C4 162.33(15)
C10 Fe1 C4 123.09(14)
C8 Fe1 C4 116.78(15)
C1 Fe1 C3 68.60(14)
C7 Fe1 C3 166.98(15)
C2 Fe1 C3 40.43(14)
C5 Fe1 C3 67.88(15)
C6 Fe1 C3 128.13(15)
C10 Fe1 C3 107.90(14)
C8 Fe1 C3 151.06(16)
C4 Fe1 C3 39.65(15)
C1 Fe1 C9 160.48(16)
C7 Fe1 C9 68.40(15)
C2 Fe1 C9 154.30(16)
C5 Fe1 C9 121.33(15)
C6 Fe1 C9 68.68(13)
C10 Fe1 C9 40.20(15)
C8 Fe1 C9 40.26(16)
C4 Fe1 C9 104.20(14)
C3 Fe1 C9 117.98(15)
C6 P1 C15 107.51(15)
C6 P1 C11 111.51(17)
C15 P1 C11 115.43(16)
C6 P1 Se1 111.82(11)
C15 P1 Se1 110.40(12)
C11 P1 Se1 100.13(11)
C1 P2 C23 106.48(15)
C1 P2 C19 112.23(16)
C23 P2 C19 114.90(15)
C1 P2 Se2 112.79(11)
C23 P2 Se2 110.23(11)
C19 P2 Se2 100.33(11)
C2 C1 C5 107.2(3)
C2 C1 P2 124.7(3)
C5 C1 P2 127.8(3)
C2 C1 Fe1 69.9(2)
C5 C1 Fe1 69.86(18)
P2 C1 Fe1 130.50(17)
C3 C2 C1 107.7(3)
C3 C2 Fe1 70.80(19)
C1 C2 Fe1 68.74(19)
C4 C3 C2 108.4(3)
C4 C3 Fe1 70.0(2)
C2 C3 Fe1 68.77(19)
C3 C4 C5 109.4(3)
C3 C4 Fe1 70.3(2)
C5 C4 Fe1 69.09(18)
C4 C5 C1 107.3(3)
C4 C5 Fe1 70.7(2)
C1 C5 Fe1 68.57(18)
C7 C6 C10 106.8(3)
C7 C6 P1 125.0(3)
C10 C6 P1 128.0(3)
C7 C6 Fe1 69.0(2)
C10 C6 Fe1 69.64(19)
P1 C6 Fe1 130.12(17)
C8 C7 C6 108.1(3)
C8 C7 Fe1 70.5(2)
C6 C7 Fe1 69.6(2)
C9 C8 C7 108.2(3)
C9 C8 Fe1 70.2(2)
C7 C8 Fe1 68.73(19)
C10 C9 C8 108.5(3)
C10 C9 Fe1 69.33(18)
C8 C9 Fe1 69.57(19)
C9 C10 C6 108.4(3)
C9 C10 Fe1 70.5(2)
C6 C10 Fe1 69.06(18)
C14 C11 C13 109.6(3)
C14 C11 C12 110.1(3)
C13 C11 C12 107.3(3)
C14 C11 P1 109.6(2)
C13 C11 P1 110.9(3)
C12 C11 P1 109.2(2)
C18 C15 C16 107.9(3)
C18 C15 C17 108.6(3)
C16 C15 C17 109.9(3)
C18 C15 P1 109.5(2)
C16 C15 P1 111.9(2)
C17 C15 P1 109.0(2)
C20 C19 C22 110.7(3)
C20 C19 C21 108.2(3)
C22 C19 C21 109.0(3)
C20 C19 P2 109.8(2)
C22 C19 P2 109.9(2)
C21 C19 P2 109.2(2)
C26 C23 C24 108.3(3)
C26 C23 C25 109.9(3)
C24 C23 C25 110.3(3)
C26 C23 P2 109.3(2)
C24 C23 P2 111.6(2)
C25 C23 P2 107.5(2)
Cl2 C27 Cl1 111.3(3)
F7 B1 F8 110.8(4)
F7 B1 F6 111.1(4)
F8 B1 F6 108.9(3)
F7 B1 F5 108.3(4)
F8 B1 F5 109.2(3)
F6 B1 F5 108.4(3)
F1 B2 F3 107.7(6)
F1 B2 F4 105.4(5)
F3 B2 F4 112.9(5)
F1 B2 F2 109.1(6)
F3 B2 F2 107.4(5)
F4 B2 F2 114.1(4)

loop_
_geom_bond_atom_site_label_1
_geom_bond_atom_site_label_2
_geom_bond_distance
Se1 P1 2.2788(9)
Se1 Se2 2.3330(5)
Se2 P2 2.2718(9)
Fe1 C1 2.031(3)
Fe1 C7 2.042(3)
Fe1 C2 2.046(3)
Fe1 C5 2.049(3)
Fe1 C6 2.051(3)
Fe1 C10 2.059(3)
Fe1 C8 2.066(3)
Fe1 C4 2.070(3)
Fe1 C3 2.073(3)
Fe1 C9 2.074(3)
P1 C6 1.789(3)
P1 C15 1.882(3)
P1 C11 1.882(4)
P2 C1 1.802(3)
P2 C23 1.884(3)
P2 C19 1.886(4)
Cl1 C27 1.771(5)
Cl2 C27 1.739(5)
F1 B2 1.278(7)
F2 B2 1.356(6)
F3 B2 1.293(6)
F4 B2 1.344(6)
F5 B1 1.383(5)
F6 B1 1.383(5)
F7 B1 1.350(5)
F8 B1 1.376(5)
C1 C2 1.441(5)
C1 C5 1.448(5)
C2 C3 1.424(5)
C3 C4 1.405(5)
C4 C5 1.415(5)
C6 C7 1.445(5)
C6 C10 1.449(5)
C7 C8 1.431(5)
C8 C9 1.424(6)
C9 C10 1.420(5)
C11 C14 1.537(5)
C11 C13 1.539(5)
C11 C12 1.545(5)
C15 C18 1.536(5)
C15 C16 1.536(5)
C15 C17 1.547(5)
C19 C20 1.524(5)
C19 C22 1.539(5)
C19 C21 1.564(5)
C23 C26 1.529(5)
C23 C24 1.540(5)
C23 C25 1.547(5)
